data_2205251
loop_
_publ_author_name
'Bond, Andrew D.'
'Jeppesen, Jan O.'

_publ_section_title
;
 2,3-Bis(2-cyanoethylsulfanyl)-6,7-bis(methylsulfanyl)tetrathiafulvalene
;
_journal_issue 3
_journal_name_full 'Acta Crystallographica Section E'
_journal_page_first o765
_journal_page_last o766
_journal_paper_doi 10.1107/S1600536805005489
_journal_volume 61
_journal_year 2005
_chemical_formula_moiety 'C14 H14 N2 S8'
_chemical_formula_sum 'C14 H14 N2 S8'
_chemical_formula_weight 466.75
_chemical_name_systematic
;
2,3-Bis(2-cyanoethylsulfanyl)-6,7-bis(methylsulfanyl)tetrathiafulvalene
;
_space_group_IT_number 14
_symmetry_cell_setting monoclinic
_symmetry_space_group_name_Hall '-P 2ybc'
_symmetry_space_group_name_H-M 'P 1 21/c 1'
_atom_sites_solution_hydrogens geom
_atom_sites_solution_primary direct
_atom_sites_solution_secondary difmap
_cell_angle_alpha 90.00
_cell_angle_beta 103.6350(10)
_cell_angle_gamma 90.00
_cell_formula_units_Z 4
_cell_length_a 16.2850(4)
_cell_length_b 11.6795(3)
_cell_length_c 10.7413(3)
_cell_measurement_reflns_used 5703
_cell_measurement_temperature 180(2)
_cell_measurement_theta_max 28.10
_cell_measurement_theta_min 2.17
_cell_volume 1985.42(9)
_computing_cell_refinement 'SAINT (Bruker, 2003)'
_computing_data_collection 'APEX2 (Bruker--Nonius, 2004)'
_computing_data_reduction SAINT
_computing_molecular_graphics SHELXTL
_computing_publication_material SHELXTL
_computing_structure_refinement SHELXTL
_computing_structure_solution 'SHELXTL (Sheldrick, 2000)'
_diffrn_ambient_temperature 180(2)
_diffrn_measured_fraction_theta_full 0.998
_diffrn_measured_fraction_theta_max 0.998
_diffrn_measurement_device_type 'Bruker--Nonius X8 APEX-II CCD'
_diffrn_measurement_method 'Thin-slice \w and \f'
_diffrn_radiation_monochromator graphite
_diffrn_radiation_source 'fine-focus sealed tube'
_diffrn_radiation_type MoK\a
_diffrn_radiation_wavelength 0.71073
_diffrn_reflns_av_R_equivalents 0.0400
_diffrn_reflns_av_sigmaI/netI 0.0410
_diffrn_reflns_limit_h_max 23
_diffrn_reflns_limit_h_min -23
_diffrn_reflns_limit_k_max 16
_diffrn_reflns_limit_k_min -13
_diffrn_reflns_limit_l_max 14
_diffrn_reflns_limit_l_min -15
_diffrn_reflns_number 28528
_diffrn_reflns_theta_full 30.51
_diffrn_reflns_theta_max 30.51
_diffrn_reflns_theta_min 3.72
_diffrn_standards_number 0
_exptl_absorpt_coefficient_mu 0.900
_exptl_absorpt_correction_T_max 0.877
_exptl_absorpt_correction_T_min 0.762
_exptl_absorpt_correction_type multi-scan
_exptl_absorpt_process_details '(SADABS; Sheldrick, 2003)'
_exptl_crystal_colour orange
_exptl_crystal_density_diffrn 1.562
_exptl_crystal_density_method 'not measured'
_exptl_crystal_description needle
_exptl_crystal_F_000 960
_exptl_crystal_size_max 0.25
_exptl_crystal_size_mid 0.15
_exptl_crystal_size_min 0.15
_refine_diff_density_max 0.629
_refine_diff_density_min -0.605
_refine_ls_extinction_method none
_refine_ls_goodness_of_fit_ref 1.137
_refine_ls_hydrogen_treatment constr
_refine_ls_matrix_type full
_refine_ls_number_parameters 219
_refine_ls_number_reflns 6059
_refine_ls_number_restraints 0
_refine_ls_restrained_S_all 1.137
_refine_ls_R_factor_all 0.0542
_refine_ls_R_factor_gt 0.0328
_refine_ls_shift/su_max 0.001
_refine_ls_shift/su_mean 0.000
_refine_ls_structure_factor_coef Fsqd
_refine_ls_weighting_details 'calc w = 1/[\s^2^(Fo^2^)+(0.0394P)^2^] where P = (Fo^2^+2Fc^2^)/3'
_refine_ls_weighting_scheme calc
_refine_ls_wR_factor_gt 0.0818
_refine_ls_wR_factor_ref 0.0865
_reflns_number_gt 4352
_reflns_number_total 6059
_reflns_threshold_expression I>2\s(I)
_cod_data_source_file cv6462.cif
_cod_data_source_block I
_cod_depositor_comments
;
 Moving the _geom_torsion data item into the main _geom_torsion loop.

 Antanas Vaitkus,
 2017-01-29
;
_cod_original_sg_symbol_H-M 'P 21/c'
_cod_database_code 2205251
_cod_database_fobs_code 2205251

loop_
_symmetry_equiv_pos_as_xyz
'x, y, z'
'-x, y+1/2, -z+1/2'
'-x, -y, -z'
'x, -y-1/2, z-1/2'

loop_
_atom_site_label
_atom_site_fract_x
_atom_site_fract_y
_atom_site_fract_z
_atom_site_U_iso_or_equiv
_atom_site_adp_type
_atom_site_calc_flag
_atom_site_refinement_flags
_atom_site_occupancy
_atom_site_type_symbol
S1 -0.17392(3) 0.35540(5) -0.02047(5) 0.04003(13) Uani d . 1 S
S2 -0.13585(3) 0.54078(5) 0.22979(5) 0.04287(14) Uani d . 1 S
S3 0.01281(3) 0.32411(4) 0.03609(5) 0.03603(12) Uani d . 1 S
S4 0.04628(3) 0.47519(5) 0.26231(5) 0.04028(13) Uani d . 1 S
S5 0.21607(3) 0.28518(4) 0.07437(4) 0.02994(11) Uani d . 1 S
S6 0.24788(2) 0.42905(3) 0.30558(4) 0.02344(10) Uani d . 1 S
S7 0.39763(3) 0.29674(4) 0.05426(4) 0.02887(11) Uani d . 1 S
S8 0.43428(2) 0.45419(3) 0.30962(4) 0.02489(10) Uani d . 1 S
N1 0.43824(10) 0.69766(13) 0.08123(15) 0.0357(4) Uani d . 1 N
N2 0.32877(11) 0.53975(15) -0.35829(17) 0.0455(4) Uani d . 1 N
C1 -0.20090(12) 0.24379(18) 0.0780(2) 0.0469(5) Uani d . 1 C
H1A -0.2519 0.2043 0.0309 0.070 Uiso calc R 1 H
H1B -0.2113 0.2772 0.1565 0.070 Uiso calc R 1 H
H1C -0.1542 0.1890 0.1001 0.070 Uiso calc R 1 H
C2 -0.11573(13) 0.4970(2) 0.3932(2) 0.0552(6) Uani d . 1 C
H2A -0.1623 0.5219 0.4302 0.083 Uiso calc R 1 H
H2B -0.0628 0.5315 0.4411 0.083 Uiso calc R 1 H
H2C -0.1110 0.4134 0.3982 0.083 Uiso calc R 1 H
C3 -0.07437(10) 0.39201(16) 0.07425(16) 0.0298(4) Uani d . 1 C
C4 -0.05933(10) 0.46108(16) 0.17692(17) 0.0323(4) Uani d . 1 C
C5 0.08856(10) 0.38830(15) 0.15956(16) 0.0270(4) Uani d . 1 C
C6 0.17242(9) 0.37182(14) 0.17564(15) 0.0241(3) Uani d . 1 C
C7 0.31780(9) 0.34461(13) 0.12513(15) 0.0225(3) Uani d . 1 C
C8 0.33280(9) 0.40976(12) 0.23174(15) 0.0194(3) Uani d . 1 C
C9 0.36023(10) 0.34665(13) -0.10856(15) 0.0230(3) Uani d . 1 C
H9A 0.3920 0.3074 -0.1641 0.028 Uiso calc R 1 H
H9B 0.2998 0.3265 -0.1394 0.028 Uiso calc R 1 H
C10 0.37057(11) 0.47547(14) -0.11944(17) 0.0304(4) Uani d . 1 C
H10A 0.3347 0.5153 -0.0704 0.036 Uiso calc R 1 H
H10B 0.4301 0.4968 -0.0821 0.036 Uiso calc R 1 H
C11 0.34659(11) 0.51200(15) -0.25376(19) 0.0314(4) Uani d . 1 C
C12 0.41654(10) 0.59108(13) 0.37697(15) 0.0246(3) Uani d . 1 C
H12A 0.3814 0.5790 0.4395 0.029 Uiso calc R 1 H
H12B 0.4716 0.6220 0.4245 0.029 Uiso calc R 1 H
C13 0.37351(10) 0.68051(13) 0.27946(16) 0.0255(3) Uani d . 1 C
H13A 0.3131 0.6603 0.2491 0.031 Uiso calc R 1 H
H13B 0.3766 0.7559 0.3226 0.031 Uiso calc R 1 H
C14 0.41062(10) 0.69068(13) 0.16910(17) 0.0249(3) Uani d . 1 C

loop_
_atom_site_aniso_label
_atom_site_aniso_U_11
_atom_site_aniso_U_22
_atom_site_aniso_U_33
_atom_site_aniso_U_12
_atom_site_aniso_U_13
_atom_site_aniso_U_23
S1 0.0236(2) 0.0558(3) 0.0339(3) -0.0129(2) -0.00675(18) 0.0105(2)
S2 0.0249(2) 0.0622(3) 0.0407(3) 0.0121(2) 0.0061(2) 0.0076(3)
S3 0.0237(2) 0.0537(3) 0.0298(2) -0.01220(19) 0.00431(18) -0.0105(2)
S4 0.0176(2) 0.0706(4) 0.0311(3) -0.0012(2) 0.00275(18) -0.0170(2)
S5 0.0250(2) 0.0354(2) 0.0294(2) -0.00534(16) 0.00645(17) -0.01004(19)
S6 0.01766(17) 0.0306(2) 0.0222(2) -0.00239(14) 0.00501(15) -0.00329(17)
S7 0.0262(2) 0.0374(2) 0.0239(2) 0.01246(17) 0.00759(17) 0.00396(19)
S8 0.01556(17) 0.02587(19) 0.0310(2) 0.00121(14) 0.00108(15) 0.00326(18)
N1 0.0431(9) 0.0357(8) 0.0307(9) -0.0009(7) 0.0136(7) 0.0046(7)
N2 0.0446(10) 0.0534(10) 0.0383(10) -0.0067(8) 0.0096(8) 0.0134(9)
C1 0.0385(11) 0.0565(13) 0.0456(13) -0.0205(9) 0.0101(9) 0.0066(11)
C2 0.0396(12) 0.0900(17) 0.0374(12) 0.0227(11) 0.0120(9) 0.0063(12)
C3 0.0183(7) 0.0430(10) 0.0264(9) -0.0079(7) 0.0018(6) 0.0069(8)
C4 0.0160(7) 0.0512(11) 0.0290(9) -0.0017(7) 0.0038(7) 0.0055(9)
C5 0.0195(7) 0.0384(9) 0.0230(8) -0.0073(6) 0.0051(6) -0.0026(7)
C6 0.0205(7) 0.0300(8) 0.0220(8) -0.0055(6) 0.0052(6) -0.0025(7)
C7 0.0210(7) 0.0241(7) 0.0230(8) 0.0017(6) 0.0063(6) 0.0022(7)
C8 0.0172(7) 0.0203(7) 0.0214(8) 0.0011(5) 0.0057(6) 0.0041(6)
C9 0.0245(8) 0.0262(8) 0.0183(8) 0.0015(6) 0.0050(6) -0.0026(7)
C10 0.0353(9) 0.0268(8) 0.0272(9) -0.0020(7) 0.0038(7) -0.0033(7)
C11 0.0287(8) 0.0289(8) 0.0364(11) -0.0041(7) 0.0076(8) 0.0017(8)
C12 0.0241(8) 0.0290(8) 0.0193(8) -0.0047(6) 0.0024(6) -0.0018(7)
C13 0.0285(8) 0.0256(8) 0.0241(8) 0.0004(6) 0.0095(7) 0.0002(7)
C14 0.0251(8) 0.0224(8) 0.0262(9) 0.0000(6) 0.0044(7) 0.0011(7)

loop_
_atom_type_symbol
_atom_type_description
_atom_type_scat_dispersion_real
_atom_type_scat_dispersion_imag
_atom_type_scat_source
C C 0.0033 0.0016 'International Tables Vol C Tables 4.2.6.8 and 6.1.1.4'
H H 0.0000 0.0000 'International Tables Vol C Tables 4.2.6.8 and 6.1.1.4'
N N 0.0061 0.0033 'International Tables Vol C Tables 4.2.6.8 and 6.1.1.4'
S S 0.1246 0.1234 'International Tables Vol C Tables 4.2.6.8 and 6.1.1.4'

loop_
_geom_angle_atom_site_label_1
_geom_angle_atom_site_label_2
_geom_angle_atom_site_label_3
_geom_angle
C3 S1 C1 99.01(9)
C4 S2 C2 100.77(9)
C5 S3 C3 95.38(8)
C5 S4 C4 95.65(8)
C6 S5 C7 94.00(7)
C6 S6 C8 94.00(7)
C7 S7 C9 101.70(7)
C8 S8 C12 103.43(7)
S1 C1 H1A 109.5
S1 C1 H1B 109.5
H1A C1 H1B 109.5
S1 C1 H1C 109.5
H1A C1 H1C 109.5
H1B C1 H1C 109.5
S2 C2 H2A 109.5
S2 C2 H2B 109.5
H2A C2 H2B 109.5
S2 C2 H2C 109.5
H2A C2 H2C 109.5
H2B C2 H2C 109.5
C4 C3 S1 126.08(14)
C4 C3 S3 117.53(12)
S1 C3 S3 116.26(10)
C3 C4 S2 125.41(13)
C3 C4 S4 116.90(13)
S2 C4 S4 117.66(11)
C6 C5 S3 123.12(13)
C6 C5 S4 122.50(13)
S3 C5 S4 114.38(9)
C5 C6 S5 123.28(13)
C5 C6 S6 122.94(13)
S5 C6 S6 113.69(9)
C8 C7 S7 123.13(12)
C8 C7 S5 117.03(12)
S7 C7 S5 118.80(9)
C7 C8 S8 122.42(12)
C7 C8 S6 116.73(11)
S8 C8 S6 120.04(9)
C10 C9 S7 112.03(11)
C10 C9 H9A 109.2
S7 C9 H9A 109.2
C10 C9 H9B 109.2
S7 C9 H9B 109.2
H9A C9 H9B 107.9
C11 C10 C9 110.77(14)
C11 C10 H10A 109.5
C9 C10 H10A 109.5
C11 C10 H10B 109.5
C9 C10 H10B 109.5
H10A C10 H10B 108.1
N2 C11 C10 179.2(2)
C13 C12 S8 114.94(11)
C13 C12 H12A 108.5
S8 C12 H12A 108.5
C13 C12 H12B 108.5
S8 C12 H12B 108.5
H12A C12 H12B 107.5
C14 C13 C12 113.73(14)
C14 C13 H13A 108.8
C12 C13 H13A 108.8
C14 C13 H13B 108.8
C12 C13 H13B 108.8
H13A C13 H13B 107.7
N1 C14 C13 178.62(18)

loop_
_geom_bond_atom_site_label_1
_geom_bond_atom_site_label_2
_geom_bond_distance
S1 C3 1.7517(16)
S1 C1 1.797(2)
S2 C4 1.7536(18)
S2 C2 1.783(2)
S3 C5 1.7525(16)
S3 C3 1.7570(18)
S4 C5 1.7551(18)
S4 C4 1.7557(16)
S5 C6 1.7542(17)
S5 C7 1.7601(15)
S6 C6 1.7596(15)
S6 C8 1.7634(15)
S7 C7 1.7461(16)
S7 C9 1.8076(16)
S8 C8 1.7460(15)
S8 C12 1.8060(16)
N1 C14 1.140(2)
N2 C11 1.139(2)
C1 H1A 0.980
C1 H1B 0.980
C1 H1C 0.980
C2 H2A 0.980
C2 H2B 0.980
C2 H2C 0.980
C3 C4 1.342(2)
C5 C6 1.349(2)
C7 C8 1.348(2)
C9 C10 1.522(2)
C9 H9A 0.990
C9 H9B 0.990
C10 C11 1.466(2)
C10 H10A 0.990
C10 H10B 0.990
C12 C13 1.527(2)
C12 H12A 0.990
C12 H12B 0.990
C13 C14 1.457(2)
C13 H13A 0.990
C13 H13B 0.990

loop_
_geom_torsion_atom_site_label_1
_geom_torsion_atom_site_label_2
_geom_torsion_atom_site_label_3
_geom_torsion_atom_site_label_4
_geom_torsion
C1 S1 C3 C4 -81.57(18)
C1 S1 C3 S3 94.12(12)
C5 S3 C3 C4 -2.20(16)
C5 S3 C3 S1 -178.26(10)
S1 C3 C4 S2 -6.5(3)
S3 C3 C4 S2 177.91(10)
S1 C3 C4 S4 175.33(10)
S3 C3 C4 S4 -0.3(2)
C2 S2 C4 C3 127.20(18)
C2 S2 C4 S4 -54.59(14)
C5 S4 C4 C3 2.64(16)
C5 S4 C4 S2 -175.72(11)
C3 S3 C5 C6 -176.72(16)
C3 S3 C5 S4 3.90(11)
C4 S4 C5 C6 176.57(16)
C4 S4 C5 S3 -4.04(11)
S3 C5 C6 S5 0.5(2)
S4 C5 C6 S5 179.88(10)
S3 C5 C6 S6 -175.82(9)
S4 C5 C6 S6 3.5(2)
C7 S5 C6 C5 162.52(15)
C7 S5 C6 S6 -20.81(10)
C8 S6 C6 C5 -162.89(15)
C8 S6 C6 S5 20.43(10)
C9 S7 C7 C8 -125.92(14)
C9 S7 C7 S5 66.06(10)
C6 S5 C7 C8 13.19(14)
C6 S5 C7 S7 -178.07(10)
S7 C7 C8 S8 0.5(2)
S5 C7 C8 S8 168.75(8)
S7 C7 C8 S6 -169.17(9)
S5 C7 C8 S6 -0.96(17)
C12 S8 C8 C7 148.65(13)
C12 S8 C8 S6 -41.97(11)
C6 S6 C8 C7 -11.76(13)
C6 S6 C8 S8 178.27(9)
C7 S7 C9 C10 73.88(13)
S7 C9 C10 C11 175.10(12)
C8 S8 C12 C13 -59.12(13)
S8 C12 C13 C14 -47.61(17)

loop_
_cod_related_entry_id
_cod_related_entry_database
_cod_related_entry_code
1 ChemSpider 21129872
